data_2224660
loop_
_publ_author_name
'Shafiq, Muhammad'
'Tahir, M. Nawaz'
'Khan, Islam Ullah'
'Arshad, Muhammad Nadeem'
'Haider, Zeeshan'

_publ_section_title
;
 Methyl 2-[(methylsulfonyl)(propyl)amino]benzoate
;
_journal_coeditor_code HB5288
_journal_issue 1
_journal_name_full 'Acta Crystallographica Section E'
_journal_page_first o248
_journal_paper_doi 10.1107/S1600536809054920
_journal_volume 66
_journal_year 2010
_chemical_formula_iupac 'C12 H17 N O4 S'
_chemical_formula_moiety 'C12 H17 N O4 S'
_chemical_formula_sum 'C12 H17 N O4 S'
_chemical_formula_weight 271.33
_chemical_name_systematic
;
Methyl 2-[(methylsulfonyl)(propyl)amino]benzoate
;
_space_group_IT_number 14
_symmetry_cell_setting monoclinic
_symmetry_space_group_name_Hall '-P 2ybc'
_symmetry_space_group_name_H-M 'P 1 21/c 1'
_atom_sites_solution_hydrogens geom
_atom_sites_solution_primary direct
_atom_sites_solution_secondary difmap
_audit_creation_method SHELXL-97
_cell_angle_alpha 90
_cell_angle_beta 92.787(2)
_cell_angle_gamma 90
_cell_formula_units_Z 8
_cell_length_a 10.1762(4)
_cell_length_b 15.0178(6)
_cell_length_c 18.0900(8)
_cell_measurement_reflns_used 2607
_cell_measurement_temperature 296(2)
_cell_measurement_theta_max 26.00
_cell_measurement_theta_min 2.00
_cell_volume 2761.3(2)
_computing_cell_refinement 'SAINT (Bruker, 2007)'
_computing_data_collection 'APEX2 (Bruker, 2007)'
_computing_data_reduction 'SAINT (Bruker, 2007)'
_computing_molecular_graphics 'ORTEP-3 (Farrugia, 1997) and PLATON (Spek, 2009)'
_computing_publication_material 'WinGX (Farrugia, 1999) and PLATON (Spek, 2009)'
_computing_structure_refinement 'SHELXL97 (Sheldrick, 2008)'
_computing_structure_solution 'SHELXS97 (Sheldrick, 2008)'
_diffrn_ambient_temperature 296(2)
_diffrn_detector_area_resol_mean 7.70
_diffrn_measured_fraction_theta_full 0.996
_diffrn_measured_fraction_theta_max 0.996
_diffrn_measurement_device_type 'Bruker Kappa APEXII CCD'
_diffrn_measurement_method \w
_diffrn_radiation_monochromator graphite
_diffrn_radiation_source 'fine-focus sealed tube'
_diffrn_radiation_type MoK\a
_diffrn_radiation_wavelength 0.71073
_diffrn_reflns_av_R_equivalents 0.0783
_diffrn_reflns_av_sigmaI/netI 0.0863
_diffrn_reflns_limit_h_max 12
_diffrn_reflns_limit_h_min -12
_diffrn_reflns_limit_k_max 18
_diffrn_reflns_limit_k_min -18
_diffrn_reflns_limit_l_max 22
_diffrn_reflns_limit_l_min -22
_diffrn_reflns_number 25991
_diffrn_reflns_theta_full 26.00
_diffrn_reflns_theta_max 26.00
_diffrn_reflns_theta_min 2.00
_diffrn_standards_number 0
_exptl_absorpt_coefficient_mu 0.241
_exptl_absorpt_correction_T_max 0.968
_exptl_absorpt_correction_T_min 0.955
_exptl_absorpt_correction_type multi-scan
_exptl_absorpt_process_details '(SADABS; Bruker, 2005)'
_exptl_crystal_colour White
_exptl_crystal_density_diffrn 1.305
_exptl_crystal_density_method 'not measured'
_exptl_crystal_description prismatic
_exptl_crystal_F_000 1152
_exptl_crystal_size_max 0.25
_exptl_crystal_size_mid 0.12
_exptl_crystal_size_min 0.10
_refine_diff_density_max 0.499
_refine_diff_density_min -0.398
_refine_ls_goodness_of_fit_ref 1.012
_refine_ls_hydrogen_treatment constr
_refine_ls_matrix_type full
_refine_ls_number_parameters 328
_refine_ls_number_reflns 5409
_refine_ls_number_restraints 7
_refine_ls_restrained_S_all 1.029
_refine_ls_R_factor_all 0.1544
_refine_ls_R_factor_gt 0.0618
_refine_ls_shift/su_max 0.000
_refine_ls_shift/su_mean 0.000
_refine_ls_structure_factor_coef Fsqd
_refine_ls_weighting_details 'calc w=1/[\s^2^(Fo^2^)+(0.0837P)^2^+1.0657P] where P=(Fo^2^+2Fc^2^)/3'
_refine_ls_weighting_scheme calc
_refine_ls_wR_factor_gt 0.1539
_refine_ls_wR_factor_ref 0.1934
_reflns_number_gt 2607
_reflns_number_total 5409
_reflns_threshold_expression I>2\s(I)
_cod_data_source_file hb5288.cif
_cod_data_source_block I
_cod_original_sg_symbol_H-M 'P 21/c'
_cod_database_code 2224660
_cod_database_fobs_code 2224660

loop_
_symmetry_equiv_pos_site_id
_symmetry_equiv_pos_as_xyz
1 x,y,z
2 -x,1/2+y,1/2-z
3 -x,-y,-z
4 x,1/2-y,1/2+z

loop_
_atom_site_aniso_label
_atom_site_aniso_U_11
_atom_site_aniso_U_22
_atom_site_aniso_U_33
_atom_site_aniso_U_12
_atom_site_aniso_U_13
_atom_site_aniso_U_23
S1 0.0426(6) 0.0712(8) 0.0403(6) 0.0018(5) 0.0048(4) 0.0047(6)
O1 0.0583(19) 0.100(3) 0.088(3) -0.0200(19) 0.0010(18) 0.031(2)
O2 0.0456(17) 0.096(3) 0.080(2) 0.0064(17) -0.0020(16) 0.028(2)
O3 0.0594(18) 0.098(3) 0.054(2) 0.0344(17) -0.0012(15) -0.0018(18)
O4 0.0695(19) 0.106(3) 0.0490(19) -0.0232(18) 0.0167(16) 0.0120(19)
N1 0.0535(19) 0.056(2) 0.040(2) 0.0046(17) -0.0007(16) 0.0079(17)
C1 0.049(3) 0.072(4) 0.042(3) -0.005(2) 0.000(2) 0.008(2)
C2 0.048(2) 0.048(3) 0.037(2) -0.0028(19) 0.0003(19) 0.001(2)
C3 0.061(3) 0.059(3) 0.038(2) -0.007(2) 0.001(2) 0.001(2)
C4 0.074(3) 0.064(3) 0.043(3) -0.015(2) 0.018(2) -0.005(2)
C5 0.051(3) 0.083(4) 0.057(3) -0.007(2) 0.018(2) -0.008(3)
C6 0.051(2) 0.067(3) 0.049(3) 0.004(2) 0.003(2) -0.003(2)
C7 0.048(2) 0.050(3) 0.037(2) -0.0003(19) 0.0030(19) -0.0008(19)
C8 0.049(3) 0.143(6) 0.099(5) 0.006(3) 0.001(3) 0.022(4)
C9 0.106(4) 0.059(4) 0.072(4) 0.008(3) 0.005(3) 0.012(3)
C10A 0.156(6) 0.125(5) 0.116(4) 0.008(4) 0.018(4) -0.031(4)
C11A 0.156(6) 0.125(5) 0.116(4) 0.008(4) 0.018(4) -0.031(4)
C12 0.063(3) 0.064(3) 0.054(3) -0.006(2) 0.000(2) 0.000(2)
C11B 0.156(6) 0.125(5) 0.116(4) 0.008(4) 0.018(4) -0.031(4)
C10B 0.156(6) 0.125(5) 0.116(4) 0.008(4) 0.018(4) -0.031(4)
S2 0.0460(6) 0.0661(8) 0.0621(8) 0.0074(5) 0.0061(5) 0.0158(6)
O5 0.065(2) 0.116(3) 0.062(2) -0.028(2) -0.0037(18) 0.012(2)
O6 0.0513(18) 0.103(3) 0.062(2) -0.0208(17) 0.0156(16) -0.0030(19)
O7 0.0662(19) 0.086(2) 0.077(2) 0.0189(17) 0.0312(18) 0.0109(19)
O8 0.076(2) 0.114(3) 0.074(2) 0.023(2) -0.0118(19) 0.035(2)
N2 0.051(2) 0.057(2) 0.041(2) 0.0002(17) 0.0104(16) 0.0067(17)
C13 0.055(3) 0.060(3) 0.052(3) -0.016(2) 0.004(3) 0.004(2)
C14 0.048(2) 0.044(3) 0.043(3) -0.0025(19) 0.004(2) 0.002(2)
C15 0.047(2) 0.044(3) 0.044(3) 0.0004(19) 0.0072(19) -0.001(2)
C16 0.048(3) 0.049(3) 0.068(3) 0.000(2) 0.010(2) 0.006(2)
C17 0.048(3) 0.063(3) 0.086(4) 0.003(2) -0.010(3) 0.001(3)
C18 0.078(3) 0.056(3) 0.059(3) 0.007(3) -0.013(3) 0.007(2)
C19 0.065(3) 0.054(3) 0.052(3) -0.006(2) 0.005(2) 0.006(2)
C20 0.054(3) 0.119(5) 0.096(4) -0.029(3) 0.014(3) -0.009(4)
C21 0.103(4) 0.089(4) 0.054(3) 0.002(3) 0.017(3) 0.001(3)
C22A 0.156(6) 0.125(5) 0.116(4) 0.008(4) 0.018(4) -0.031(4)
C23A 0.156(6) 0.125(5) 0.116(4) 0.008(4) 0.018(4) -0.031(4)
C24 0.070(3) 0.055(3) 0.108(4) -0.002(2) 0.006(3) 0.008(3)
C23B 0.156(6) 0.125(5) 0.116(4) 0.008(4) 0.018(4) -0.031(4)
C22B 0.156(6) 0.125(5) 0.116(4) 0.008(4) 0.018(4) -0.031(4)

loop_
_atom_site_type_symbol
_atom_site_label
_atom_site_fract_x
_atom_site_fract_y
_atom_site_fract_z
_atom_site_U_iso_or_equiv
_atom_site_thermal_displace_type
_atom_site_calc_flag
_atom_site_refinement_flags
_atom_site_occupancy
S S1 0.56276(10) 0.24818(8) 0.18894(6) 0.0513(4) Uani . . 1.000
O O1 0.3570(3) 0.1598(3) 0.0442(2) 0.0822(15) Uani . . 1.000
O O2 0.3266(3) 0.2903(2) -0.01117(18) 0.0740(13) Uani . . 1.000
O O3 0.4772(3) 0.3112(2) 0.15293(16) 0.0706(13) Uani . . 1.000
O O4 0.5151(3) 0.1951(2) 0.24718(17) 0.0744(13) Uani . . 1.000
N N1 0.6139(3) 0.1809(2) 0.12571(18) 0.0499(11) Uani . . 1.000
C C1 0.4009(4) 0.2243(3) 0.0166(2) 0.0544(19) Uani . . 1.000
C C2 0.5427(4) 0.2403(3) 0.0037(2) 0.0444(14) Uani . . 1.000
C C3 0.5756(4) 0.2752(3) -0.0643(2) 0.0527(16) Uani . . 1.000
C C4 0.7044(5) 0.2844(3) -0.0819(3) 0.0598(17) Uani . . 1.000
C C5 0.8031(4) 0.2615(3) -0.0303(3) 0.0632(19) Uani . . 1.000
C C6 0.7722(4) 0.2291(3) 0.0375(3) 0.0557(16) Uani . . 1.000
C C7 0.6419(4) 0.2167(3) 0.0549(2) 0.0450(14) Uani . . 1.000
C C8 0.1861(4) 0.2808(4) -0.0041(3) 0.097(3) Uani . . 1.000
C C9 0.6872(5) 0.0997(3) 0.1507(3) 0.079(2) Uani . . 1.000
C C10A 0.6733(13) 0.0159(9) 0.1078(9) 0.132(3) Uani . . 0.581(6)
C C11A 0.5345(13) -0.0144(10) 0.1283(8) 0.132(3) Uani . . 0.581(6)
C C12 0.6994(4) 0.3062(3) 0.2254(3) 0.0604(17) Uani . . 1.000
C C11B 0.616(2) -0.0690(11) 0.1372(10) 0.132(3) Uani . . 0.419(6)
C C10B 0.6124(19) 0.0243(11) 0.1107(12) 0.132(3) Uani . . 0.419(6)
S S2 0.06182(10) 0.20113(8) 0.25426(7) 0.0580(4) Uani . . 1.000
O O5 -0.1063(3) -0.0120(3) 0.2656(2) 0.0812(14) Uani . . 1.000
O O6 -0.1371(3) -0.0088(2) 0.38509(17) 0.0717(13) Uani . . 1.000
O O7 -0.0179(3) 0.1979(2) 0.31664(18) 0.0755(11) Uani . . 1.000
O O8 0.0053(3) 0.2294(3) 0.1850(2) 0.0885(14) Uani . . 1.000
N N2 0.1202(3) 0.1019(2) 0.24272(18) 0.0494(12) Uani . . 1.000
C C13 -0.0629(4) -0.0033(3) 0.3280(3) 0.0556(17) Uani . . 1.000
C C14 0.0786(4) 0.0076(3) 0.3503(2) 0.0449(16) Uani . . 1.000
C C15 0.1667(4) 0.0543(3) 0.3081(2) 0.0448(16) Uani . . 1.000
C C16 0.2983(4) 0.0561(3) 0.3294(3) 0.0548(17) Uani . . 1.000
C C17 0.3441(4) 0.0123(3) 0.3916(3) 0.0661(19) Uani . . 1.000
C C18 0.2600(5) -0.0339(3) 0.4335(3) 0.0649(17) Uani . . 1.000
C C19 0.1271(4) -0.0351(3) 0.4137(3) 0.0569(17) Uani . . 1.000
C C20 -0.2745(4) -0.0294(4) 0.3686(3) 0.089(2) Uani . . 1.000
C C21 0.1850(5) 0.0829(4) 0.1726(3) 0.082(2) Uani . . 1.000
C C22A 0.1036(14) 0.0153(10) 0.1341(8) 0.132(3) Uani . . 0.581(6)
C C23A 0.1593(14) -0.0270(9) 0.0668(7) 0.132(3) Uani . . 0.581(6)
C C24 0.1951(5) 0.2699(3) 0.2772(3) 0.0776(19) Uani . . 1.000
C C23B 0.0401(17) -0.0269(13) 0.1068(10) 0.132(3) Uani . . 0.419(6)
C C22B 0.1746(18) -0.0121(14) 0.1428(12) 0.132(3) Uani . . 0.419(6)
H H4 0.72516 0.30591 -0.12807 0.0720 Uiso . . 1.000
H H3 0.50905 0.29256 -0.09837 0.0634 Uiso . . 1.000
H H8A 0.15863 0.22292 -0.02137 0.1453 Uiso . . 1.000
H H8B 0.14059 0.32570 -0.03309 0.1453 Uiso . . 1.000
H H8C 0.16584 0.28730 0.04692 0.1453 Uiso . . 1.000
H H9A 0.77999 0.11479 0.15369 0.0946 Uiso . . 1.000
H H9B 0.66248 0.08683 0.20068 0.0946 Uiso . . 1.000
H H10A 0.73989 -0.02731 0.12339 0.1582 Uiso . . 0.581(6)
H H10B 0.67740 0.02645 0.05509 0.1582 Uiso . . 0.581(6)
H H11A 0.53481 -0.02692 0.18035 0.1977 Uiso . . 0.581(6)
H H11B 0.51025 -0.06709 0.10089 0.1977 Uiso . . 0.581(6)
H H11C 0.47223 0.03209 0.11640 0.1977 Uiso . . 0.581(6)
H H12A 0.74009 0.33773 0.18643 0.0906 Uiso . . 1.000
H H12B 0.76128 0.26493 0.24797 0.0906 Uiso . . 1.000
H H12C 0.67209 0.34778 0.26191 0.0906 Uiso . . 1.000
H H5 0.89078 0.26802 -0.04155 0.0756 Uiso . . 1.000
H H6 0.83923 0.21524 0.07235 0.0665 Uiso . . 1.000
H H10C 0.52060 0.04192 0.10716 0.1582 Uiso . . 0.419(6)
H H10D 0.64197 0.02323 0.06052 0.1582 Uiso . . 0.419(6)
H H11D 0.61294 -0.10870 0.09558 0.1977 Uiso . . 0.419(6)
H H11E 0.54081 -0.07986 0.16638 0.1977 Uiso . . 0.419(6)
H H11F 0.69491 -0.07898 0.16696 0.1977 Uiso . . 0.419(6)
H H17 0.43332 0.01407 0.40544 0.0795 Uiso . . 1.000
H H16 0.35661 0.08746 0.30122 0.0657 Uiso . . 1.000
H H20A -0.31611 0.01976 0.34291 0.1338 Uiso . . 1.000
H H20B -0.31734 -0.03998 0.41394 0.1338 Uiso . . 1.000
H H20C -0.28119 -0.08168 0.33812 0.1338 Uiso . . 1.000
H H21A 0.18963 0.13638 0.14277 0.0977 Uiso . . 1.000
H H21B 0.27359 0.06069 0.18276 0.0977 Uiso . . 1.000
H H22A 0.01994 0.04238 0.11918 0.1582 Uiso . . 0.581(6)
H H22B 0.08591 -0.03154 0.16917 0.1582 Uiso . . 0.581(6)
H H23A 0.14796 0.01266 0.02539 0.1977 Uiso . . 0.581(6)
H H23B 0.11414 -0.08189 0.05589 0.1977 Uiso . . 0.581(6)
H H23C 0.25133 -0.03867 0.07639 0.1977 Uiso . . 0.581(6)
H H24A 0.25346 0.27095 0.23705 0.1170 Uiso . . 1.000
H H24B 0.24125 0.24753 0.32089 0.1170 Uiso . . 1.000
H H24C 0.16432 0.32910 0.28629 0.1170 Uiso . . 1.000
H H18 0.29179 -0.06454 0.47530 0.0778 Uiso . . 1.000
H H19 0.06943 -0.06503 0.44334 0.0684 Uiso . . 1.000
H H22C 0.24098 -0.02177 0.10690 0.1582 Uiso . . 0.419(6)
H H22D 0.18982 -0.05415 0.18295 0.1582 Uiso . . 0.419(6)
H H23D -0.02474 -0.02240 0.14340 0.1977 Uiso . . 0.419(6)
H H23E 0.03615 -0.08499 0.08474 0.1977 Uiso . . 0.419(6)
H H23F 0.02312 0.01742 0.06925 0.1977 Uiso . . 0.419(6)

loop_
_atom_type_symbol
_atom_type_description
_atom_type_scat_dispersion_real
_atom_type_scat_dispersion_imag
_atom_type_scat_source
C C 0.0033 0.0016 'International Tables Vol C Tables 4.2.6.8 and 6.1.1.4'
H H 0.0000 0.0000 'International Tables Vol C Tables 4.2.6.8 and 6.1.1.4'
N N 0.0061 0.0033 'International Tables Vol C Tables 4.2.6.8 and 6.1.1.4'
O O 0.0106 0.0060 'International Tables Vol C Tables 4.2.6.8 and 6.1.1.4'
S S 0.1246 0.1234 'International Tables Vol C Tables 4.2.6.8 and 6.1.1.4'

loop_
_geom_angle_atom_site_label_1
_geom_angle_atom_site_label_2
_geom_angle_atom_site_label_3
_geom_angle_site_symmetry_1
_geom_angle_site_symmetry_2
_geom_angle_site_symmetry_3
_geom_angle
_geom_angle_publ_flag
O3 S1 O4 . . . 119.22(19) no
O3 S1 N1 . . . 107.47(17) no
O3 S1 C12 . . . 107.5(2) no
O4 S1 N1 . . . 107.69(18) no
O4 S1 C12 . . . 107.1(2) no
N1 S1 C12 . . . 107.4(2) no
O7 S2 O8 . . . 119.26(19) no
O7 S2 N2 . . . 107.31(18) no
O7 S2 C24 . . . 107.4(2) no
O8 S2 N2 . . . 107.3(2) no
O8 S2 C24 . . . 108.1(2) no
N2 S2 C24 . . . 106.9(2) no
C1 O2 C8 . . . 116.0(4) no
C13 O6 C20 . . . 116.0(4) no
S1 N1 C7 . . . 118.7(3) no
S1 N1 C9 . . . 117.8(3) no
C7 N1 C9 . . . 117.5(3) no
S2 N2 C15 . . . 117.2(3) no
S2 N2 C21 . . . 117.9(3) no
C15 N2 C21 . . . 117.6(3) no
O1 C1 O2 . . . 123.3(4) no
O1 C1 C2 . . . 125.7(4) no
O2 C1 C2 . . . 110.9(4) no
C1 C2 C3 . . . 118.3(3) no
C1 C2 C7 . . . 122.3(3) no
C3 C2 C7 . . . 119.3(4) no
C2 C3 C4 . . . 121.1(4) no
C3 C4 C5 . . . 119.4(5) no
C4 C5 C6 . . . 120.2(4) no
C5 C6 C7 . . . 120.9(4) no
C2 C7 C6 . . . 119.2(4) no
N1 C7 C6 . . . 119.1(4) no
N1 C7 C2 . . . 121.7(4) no
N1 C9 C10A . . . 120.2(7) no
N1 C9 C10B . . . 103.5(8) no
C9 C10A C11A . . . 100.9(10) no
C9 C10B C11B . . . 123.0(16) no
C2 C3 H3 . . . 119.00 no
C4 C3 H3 . . . 119.00 no
C3 C4 H4 . . . 120.00 no
C5 C4 H4 . . . 120.00 no
C6 C5 H5 . . . 120.00 no
C4 C5 H5 . . . 120.00 no
C5 C6 H6 . . . 120.00 no
C7 C6 H6 . . . 120.00 no
O2 C8 H8B . . . 110.00 no
O2 C8 H8A . . . 109.00 no
H8B C8 H8C . . . 109.00 no
H8A C8 H8C . . . 109.00 no
O2 C8 H8C . . . 109.00 no
H8A C8 H8B . . . 109.00 no
N1 C9 H9A . . . 107.00 no
N1 C9 H9B . . . 107.00 no
C10A C9 H9A . . . 107.00 no
C10A C9 H9B . . . 107.00 no
C10B C9 H9A . . . 131.00 no
C10B C9 H9B . . . 99.00 no
H9A C9 H9B . . . 107.00 no
C9 C10A H10A . . . 112.00 no
C11A C10A H10A . . . 112.00 no
C11A C10A H10B . . . 112.00 no
C9 C10A H10B . . . 112.00 no
H10A C10A H10B . . . 109.00 no
C9 C10B H10C . . . 107.00 no
C9 C10B H10D . . . 107.00 no
H10C C10B H10D . . . 107.00 no
C11B C10B H10D . . . 106.00 no
C11B C10B H10C . . . 107.00 no
H11A C11A H11C . . . 109.00 no
H11B C11A H11C . . . 109.00 no
C10A C11A H11B . . . 109.00 no
C10A C11A H11A . . . 109.00 no
H11A C11A H11B . . . 109.00 no
C10A C11A H11C . . . 109.00 no
C10B C11B H11E . . . 109.00 no
C10B C11B H11F . . . 110.00 no
H11D C11B H11F . . . 110.00 no
H11E C11B H11F . . . 109.00 no
C10B C11B H11D . . . 110.00 no
H11D C11B H11E . . . 109.00 no
H12B C12 H12C . . . 109.00 no
S1 C12 H12A . . . 109.00 no
S1 C12 H12B . . . 109.00 no
S1 C12 H12C . . . 109.00 no
H12A C12 H12B . . . 109.00 no
H12A C12 H12C . . . 110.00 no
O5 C13 O6 . . . 122.3(4) no
O5 C13 C14 . . . 125.1(4) no
O6 C13 C14 . . . 112.4(4) no
C13 C14 C15 . . . 123.2(4) no
C13 C14 C19 . . . 118.4(4) no
C15 C14 C19 . . . 118.3(4) no
N2 C15 C14 . . . 120.3(3) no
N2 C15 C16 . . . 119.8(4) no
C14 C15 C16 . . . 120.0(4) no
C15 C16 C17 . . . 120.7(4) no
C16 C17 C18 . . . 120.4(4) no
C17 C18 C19 . . . 119.8(5) no
C14 C19 C18 . . . 120.9(4) no
N2 C21 C22A . . . 106.0(7) no
N2 C21 C22B . . . 117.1(9) no
C21 C22A C23A . . . 116.7(11) no
C21 C22B C23B . . . 109.7(14) no
C15 C16 H16 . . . 120.00 no
C17 C16 H16 . . . 120.00 no
C16 C17 H17 . . . 120.00 no
C18 C17 H17 . . . 120.00 no
C17 C18 H18 . . . 120.00 no
C19 C18 H18 . . . 120.00 no
C14 C19 H19 . . . 119.00 no
C18 C19 H19 . . . 120.00 no
O6 C20 H20A . . . 110.00 no
O6 C20 H20B . . . 109.00 no
O6 C20 H20C . . . 109.00 no
H20A C20 H20B . . . 109.00 no
H20A C20 H20C . . . 109.00 no
H20B C20 H20C . . . 109.00 no
N2 C21 H21A . . . 111.00 no
N2 C21 H21B . . . 111.00 no
C22A C21 H21A . . . 111.00 no
C22A C21 H21B . . . 111.00 no
H21A C21 H21B . . . 109.00 no
C22B C21 H21A . . . 126.00 no
C22B C21 H21B . . . 78.00 no
C21 C22A H22A . . . 108.00 no
C21 C22A H22B . . . 108.00 no
C23A C22A H22A . . . 108.00 no
C23A C22A H22B . . . 108.00 no
H22A C22A H22B . . . 107.00 no
C23B C22B H22D . . . 110.00 no
H22C C22B H22D . . . 108.00 no
C21 C22B H22C . . . 110.00 no
C21 C22B H22D . . . 110.00 no
C23B C22B H22C . . . 110.00 no
C22A C23A H23C . . . 109.00 no
H23A C23A H23B . . . 110.00 no
H23A C23A H23C . . . 109.00 no
C22A C23A H23A . . . 109.00 no
C22A C23A H23B . . . 109.00 no
H23B C23A H23C . . . 109.00 no
C22B C23B H23D . . . 109.00 no
C22B C23B H23E . . . 109.00 no
H23D C23B H23F . . . 109.00 no
H23E C23B H23F . . . 109.00 no
C22B C23B H23F . . . 109.00 no
H23D C23B H23E . . . 110.00 no
S2 C24 H24C . . . 110.00 no
H24B C24 H24C . . . 110.00 no
H24A C24 H24B . . . 109.00 no
H24A C24 H24C . . . 109.00 no
S2 C24 H24A . . . 109.00 no
S2 C24 H24B . . . 109.00 no

loop_
_geom_bond_atom_site_label_1
_geom_bond_atom_site_label_2
_geom_bond_site_symmetry_1
_geom_bond_site_symmetry_2
_geom_bond_distance
_geom_bond_publ_flag
S1 O3 . . 1.422(3) no
S1 O4 . . 1.425(3) no
S1 N1 . . 1.630(3) no
S1 C12 . . 1.743(5) no
S2 O7 . . 1.422(3) no
S2 O8 . . 1.418(4) no
S2 N2 . . 1.622(3) no
S2 C24 . . 1.739(5) no
O1 C1 . . 1.187(6) no
O2 C1 . . 1.330(5) no
O2 C8 . . 1.449(5) no
O5 C13 . . 1.199(6) no
O6 C13 . . 1.311(6) no
O6 C20 . . 1.449(5) no
N1 C7 . . 1.431(5) no
N1 C9 . . 1.488(6) no
N2 C21 . . 1.486(6) no
N2 C15 . . 1.442(5) no
C1 C2 . . 1.492(6) no
C2 C3 . . 1.393(5) no
C2 C7 . . 1.383(6) no
C3 C4 . . 1.371(7) no
C4 C5 . . 1.381(7) no
C5 C6 . . 1.370(7) no
C6 C7 . . 1.390(6) no
C9 C10A . . 1.482(15) no
C9 C10B . . 1.527(19) no
C10A C11A . . 1.546(19) no
C10B C11B . . 1.48(2) no
C3 H3 . . 0.9300 no
C4 H4 . . 0.9300 no
C5 H5 . . 0.9300 no
C6 H6 . . 0.9300 no
C8 H8C . . 0.9600 no
C8 H8A . . 0.9600 no
C8 H8B . . 0.9600 no
C9 H9B . . 0.9700 no
C9 H9A . . 0.9700 no
C10A H10A . . 0.9700 no
C10A H10B . . 0.9700 no
C10B H10C . . 0.9700 no
C10B H10D . . 0.9700 no
C11A H11B . . 0.9600 no
C11A H11C . . 0.9600 no
C11A H11A . . 0.9600 no
C11B H11D . . 0.9600 no
C11B H11E . . 0.9600 no
C11B H11F . . 0.9600 no
C12 H12C . . 0.9600 no
C12 H12A . . 0.9600 no
C12 H12B . . 0.9600 no
C13 C14 . . 1.485(6) no
C14 C15 . . 1.395(6) no
C14 C19 . . 1.384(6) no
C15 C16 . . 1.376(6) no
C16 C17 . . 1.366(7) no
C17 C18 . . 1.361(7) no
C18 C19 . . 1.382(7) no
C21 C22A . . 1.465(16) no
C21 C22B . . 1.53(2) no
C22A C23A . . 1.51(2) no
C22B C23B . . 1.50(3) no
C16 H16 . . 0.9300 no
C17 H17 . . 0.9300 no
C18 H18 . . 0.9300 no
C19 H19 . . 0.9300 no
C20 H20A . . 0.9600 no
C20 H20B . . 0.9600 no
C20 H20C . . 0.9600 no
C21 H21A . . 0.9700 no
C21 H21B . . 0.9700 no
C22A H22A . . 0.9700 no
C22A H22B . . 0.9700 no
C22B H22D . . 0.9700 no
C22B H22C . . 0.9700 no
C23A H23B . . 0.9600 no
C23A H23C . . 0.9600 no
C23A H23A . . 0.9600 no
C23B H23D . . 0.9600 no
C23B H23F . . 0.9600 no
C23B H23E . . 0.9600 no
C24 H24B . . 0.9600 no
C24 H24C . . 0.9600 no
C24 H24A . . 0.9600 no

loop_
_geom_hbond_atom_site_label_D
_geom_hbond_atom_site_label_H
_geom_hbond_atom_site_label_A
_geom_hbond_site_symmetry_A
_geom_hbond_distance_DH
_geom_hbond_distance_HA
_geom_hbond_distance_DA
_geom_hbond_angle_DHA
_geom_hbond_publ_flag
C6 H6 O8 1_655 0.93 2.59 3.483(6) 161 yes
C11A H11C O1 . 0.96 2.57 3.486(15) 159 yes
C16 H16 O4 . 0.93 2.51 3.429(5) 168 yes
C20 H20C O3 2_545 0.96 2.57 3.172(6) 121 yes
C21 H21A O1 . 0.97 2.55 3.192(6) 124 yes
C12 H12A Cg2 2_655 0.96 2.84 3.660(5) 144 yes
C18 H18 Cg1 2_645 0.93 2.87 3.588(5) 135 yes

loop_
_geom_torsion_atom_site_label_1
_geom_torsion_atom_site_label_2
_geom_torsion_atom_site_label_3
_geom_torsion_atom_site_label_4
_geom_torsion_site_symmetry_1
_geom_torsion_site_symmetry_2
_geom_torsion_site_symmetry_3
_geom_torsion_site_symmetry_4
_geom_torsion
_geom_torsion_publ_flag
O3 S1 N1 C7 . . . . 38.0(3) no
O3 S1 N1 C9 . . . . -170.0(3) no
O4 S1 N1 C7 . . . . 167.6(3) no
O4 S1 N1 C9 . . . . -40.4(3) no
C12 S1 N1 C7 . . . . -77.4(3) no
C12 S1 N1 C9 . . . . 74.6(3) no
C24 S2 N2 C21 . . . . -76.9(4) no
O8 S2 N2 C15 . . . . -171.7(3) no
O7 S2 N2 C15 . . . . -42.4(3) no
O7 S2 N2 C21 . . . . 168.1(3) no
O8 S2 N2 C21 . . . . 38.8(4) no
C24 S2 N2 C15 . . . . 72.6(3) no
C8 O2 C1 C2 . . . . 178.1(4) no
C8 O2 C1 O1 . . . . 1.8(6) no
C20 O6 C13 O5 . . . . 2.2(7) no
C20 O6 C13 C14 . . . . -173.4(4) no
S1 N1 C7 C6 . . . . 103.8(4) no
C9 N1 C7 C2 . . . . 132.5(4) no
C9 N1 C7 C6 . . . . -48.3(5) no
S1 N1 C9 C10A . . . . 146.0(7) no
C7 N1 C9 C10A . . . . -61.7(8) no
S1 N1 C7 C2 . . . . -75.4(5) no
C15 N2 C21 C22A . . . . 95.0(7) no
S2 N2 C15 C14 . . . . 83.4(4) no
S2 N2 C15 C16 . . . . -95.7(4) no
C21 N2 C15 C14 . . . . -127.0(4) no
C21 N2 C15 C16 . . . . 53.9(6) no
S2 N2 C21 C22A . . . . -115.6(7) no
O1 C1 C2 C3 . . . . 135.9(5) no
O2 C1 C2 C7 . . . . 143.7(4) no
O1 C1 C2 C7 . . . . -40.1(7) no
O2 C1 C2 C3 . . . . -40.3(5) no
C1 C2 C7 C6 . . . . 176.5(4) no
C1 C2 C3 C4 . . . . -174.5(4) no
C7 C2 C3 C4 . . . . 1.7(7) no
C1 C2 C7 N1 . . . . -4.3(7) no
C3 C2 C7 N1 . . . . 179.7(4) no
C3 C2 C7 C6 . . . . 0.6(7) no
C2 C3 C4 C5 . . . . -2.2(7) no
C3 C4 C5 C6 . . . . 0.6(7) no
C4 C5 C6 C7 . . . . 1.6(7) no
C5 C6 C7 C2 . . . . -2.1(7) no
C5 C6 C7 N1 . . . . 178.7(4) no
N1 C9 C10A C11A . . . . -74.2(11) no
O5 C13 C14 C15 . . . . 35.4(7) no
O5 C13 C14 C19 . . . . -140.6(5) no
O6 C13 C14 C15 . . . . -149.2(4) no
O6 C13 C14 C19 . . . . 34.9(6) no
C13 C14 C15 N2 . . . . 5.8(6) no
C13 C14 C15 C16 . . . . -175.2(4) no
C19 C14 C15 N2 . . . . -178.3(4) no
C19 C14 C15 C16 . . . . 0.8(6) no
C13 C14 C19 C18 . . . . 174.2(4) no
C15 C14 C19 C18 . . . . -2.0(7) no
N2 C15 C16 C17 . . . . 179.3(4) no
C14 C15 C16 C17 . . . . 0.2(7) no
C15 C16 C17 C18 . . . . 0.0(7) no
C16 C17 C18 C19 . . . . -1.2(7) no
C17 C18 C19 C14 . . . . 2.2(7) no
N2 C21 C22A C23A . . . . -170.3(10) no
